data_4079152
loop_
_publ_author_name
'Ko, Chi-Chiu'
'Ng, Chi-On'
'Yiu, Shek-Man'

_publ_section_title
;
 Luminescent Rhenium(I) Phenanthroline Complexes with a
 Benzoxazol-2-ylidene Ligand: Synthesis, Characterization, and
 Photophysical Study
;
_journal_issue 20
_journal_name_full Organometallics
_journal_page_first 7074
_journal_paper_doi 10.1021/om300526e
_journal_volume 31
_journal_year 2012
_chemical_formula_moiety 'C27 H28 N3 O6 P Re, F6 P, 0.13(C4 H10 O)'
_chemical_formula_sum 'C27.5 H29.25 F6 N3 O6.13 P2 Re'
_chemical_formula_weight 861.93
_chemical_name_systematic ?
_space_group_crystal_system monoclinic
_space_group_IT_number 14
_space_group_name_Hall '-P 2ybc'
_space_group_name_H-M_alt 'P 1 21/c 1'
_symmetry_space_group_name_Hall '-P 2ybc'
_symmetry_space_group_name_H-M 'P 1 21/c 1'
_atom_sites_solution_hydrogens geom
_atom_sites_solution_primary direct
_atom_sites_solution_secondary difmap
_audit_creation_date 2011-10-24
_audit_creation_method
;
  Olex2 1.1
  (compiled 2011.08.18 svn.r1932, GUI svn.r3819)
;
_audit_update_record
;
2012-01-21 # Formatted by publCIF
;
_cell_angle_alpha 90.00(2)
_cell_angle_beta 101.0530(10)
_cell_angle_gamma 90.00(2)
_cell_formula_units_Z 8
_cell_length_a 13.76550(10)
_cell_length_b 19.0956(2)
_cell_length_c 24.8720(3)
_cell_measurement_reflns_used 13431
_cell_measurement_temperature 173(2)
_cell_measurement_theta_max 71.5380
_cell_measurement_theta_min 3.2685
_cell_volume 6416.59(11)
_computing_molecular_graphics
;
O. V. Dolomanov, L. J. Bourhis, R. J. Gildea, J. A. K. Howard and H. Puschmann,
OLEX2: a complete structure solution, refinement and analysis program.
J. Appl. Cryst. (2009). 42, 339-341.
;
_computing_publication_material
;
O. V. Dolomanov, L. J. Bourhis, R. J. Gildea, J. A. K. Howard and H. Puschmann,
OLEX2: a complete structure solution, refinement and analysis program.
J. Appl. Cryst. (2009). 42, 339-341.
;
_computing_structure_refinement
;
XL, G.M. Sheldrick, Acta Cryst.
(2008). A64, 112-122
;
_computing_structure_solution 'SHELXS-97 (Sheldrick, 1990)'
_diffrn_ambient_temperature 173(2)
_diffrn_detector_area_resol_mean 16.1270
_diffrn_measured_fraction_theta_full 1.000
_diffrn_measured_fraction_theta_max 1.000
_diffrn_measurement_device_type 'Xcalibur, Sapphire3, Gemini ultra'
_diffrn_measurement_method '\w scans'
_diffrn_radiation_monochromator mirror
_diffrn_radiation_type 'CU K\a'
_diffrn_radiation_wavelength 1.54184
_diffrn_reflns_av_R_equivalents 0.0271
_diffrn_reflns_av_unetI/netI 0.0290
_diffrn_reflns_limit_h_max 16
_diffrn_reflns_limit_h_min -16
_diffrn_reflns_limit_k_max 22
_diffrn_reflns_limit_k_min -17
_diffrn_reflns_limit_l_max 29
_diffrn_reflns_limit_l_min -29
_diffrn_reflns_number 26237
_diffrn_reflns_theta_full 66.99
_diffrn_reflns_theta_max 66.99
_diffrn_reflns_theta_min 3.27
_diffrn_source 'Enhance Ultra (Cu) X-ray Source'
_diffrn_source_current n/a
_diffrn_source_voltage n/a
_exptl_absorpt_coefficient_mu 9.079
_exptl_absorpt_correction_T_max 1.00000
_exptl_absorpt_correction_T_min 0.26476
_exptl_absorpt_correction_type multi-scan
_exptl_absorpt_process_details
;
CrysAlisPro, Agilent Technologies,
Version 1.171.35.11 (release 16-05-2011 CrysAlis171 .NET)
(compiled May 16 2011,17:55:39)
Empirical absorption correction using spherical harmonics,
 implemented in SCALE3 ABSPACK scaling algorithm.
;
_exptl_crystal_colour yellow
_exptl_crystal_density_diffrn 1.784
_exptl_crystal_density_method 'not measured'
_exptl_crystal_description block
_exptl_crystal_F_000 3386
_exptl_crystal_size_max 0.51
_exptl_crystal_size_mid 0.12
_exptl_crystal_size_min 0.04
_refine_diff_density_max 5.024
_refine_diff_density_min -3.544
_refine_diff_density_rms 0.161
_refine_ls_extinction_method none
_refine_ls_goodness_of_fit_ref 1.247
_refine_ls_hydrogen_treatment constr
_refine_ls_matrix_type full
_refine_ls_number_parameters 1009
_refine_ls_number_reflns 11443
_refine_ls_number_restraints 394
_refine_ls_restrained_S_all 1.253
_refine_ls_R_factor_all 0.0724
_refine_ls_R_factor_gt 0.0666
_refine_ls_shift/su_max 0.001
_refine_ls_shift/su_mean 0.000
_refine_ls_structure_factor_coef Fsqd
_refine_ls_weighting_details 'calc w=1/[\s^2^(Fo^2^)+(0.0186P)^2^+102.1851P] where P=(Fo^2^+2Fc^2^)/3'
_refine_ls_weighting_scheme calc
_refine_ls_wR_factor_gt 0.1564
_refine_ls_wR_factor_ref 0.1582
_reflns_number_gt 10257
_reflns_number_total 11443
_reflns_threshold_expression >2sigma(I)
_cod_data_source_file om300526e_si_002.cif
_cod_data_source_block 6_(091911a_on)
_cod_original_formula_sum 'C27.50 H29.25 F6 N3 O6.13 P2 Re'
_cod_database_code 4079152

loop_
_space_group_symop_id
_space_group_symop_operation_xyz
1 'x, y, z'
2 '-x, y+1/2, -z+1/2'
3 '-x, -y, -z'
4 'x, -y-1/2, z-1/2'

loop_
_atom_site_label
_atom_site_type_symbol
_atom_site_fract_x
_atom_site_fract_y
_atom_site_fract_z
_atom_site_U_iso_or_equiv
_atom_site_adp_type
_atom_site_occupancy
_atom_site_symmetry_multiplicity
_atom_site_calc_flag
_atom_site_refinement_flags
_atom_site_disorder_assembly
_atom_site_disorder_group
Re1 Re 0.43783(3) 0.91896(3) 0.122741(17) 0.03687(14) Uani 1 1 d D . .
Re2 Re 0.94483(3) 0.61487(3) 0.126153(17) 0.03777(14) Uani 1 1 d D . .
P3 P 0.5721(2) 0.79374(17) 0.33841(11) 0.0455(7) Uani 1 1 d . . .
P4 P 0.0762(2) 0.73902(16) 0.34212(11) 0.0434(6) Uani 1 1 d . . .
F1 F 0.6874(6) 0.7823(5) 0.3444(4) 0.086(3) Uani 1 1 d . . .
F2 F 0.5655(6) 0.8060(4) 0.2737(3) 0.068(2) Uani 1 1 d . . .
F3 F 0.5864(7) 0.8750(4) 0.3487(3) 0.081(2) Uani 1 1 d . . .
F4 F 0.4556(6) 0.8023(5) 0.3300(3) 0.081(2) Uani 1 1 d . . .
F5 F 0.5560(6) 0.7113(4) 0.3266(3) 0.0635(19) Uani 1 1 d . . .
F6 F 0.5796(7) 0.7811(5) 0.4016(3) 0.090(3) Uani 1 1 d . . .
F7 F 0.1906(5) 0.7516(5) 0.3462(3) 0.073(2) Uani 1 1 d . . .
F8 F 0.0664(6) 0.7228(4) 0.2774(3) 0.066(2) Uani 1 1 d . . .
F9 F 0.0552(5) 0.8190(4) 0.3287(3) 0.0582(17) Uani 1 1 d . . .
F10 F -0.0400(5) 0.7262(4) 0.3364(3) 0.071(2) Uani 1 1 d . . .
F11 F 0.0859(6) 0.7533(4) 0.4054(3) 0.068(2) Uani 1 1 d . . .
F12 F 0.0956(6) 0.6562(4) 0.3536(3) 0.073(2) Uani 1 1 d . . .
O1 O 0.5775(6) 0.9613(6) 0.0463(3) 0.068(3) Uani 1 1 d . . .
O2 O 0.5609(7) 0.7867(6) 0.1487(4) 0.076(3) Uani 1 1 d . . .
O3 O 0.5430(5) 1.0448(4) 0.1843(3) 0.0390(16) Uani 1 1 d . . .
O7 O 1.0799(7) 0.7431(5) 0.1550(4) 0.072(3) Uani 1 1 d . . .
O8 O 1.0721(6) 0.5638(5) 0.0452(3) 0.066(3) Uani 1 1 d . . .
O9 O 1.0484(5) 0.4875(4) 0.1864(3) 0.0405(17) Uani 1 1 d . . .
N1 N 0.3403(6) 1.0110(5) 0.1127(3) 0.039(2) Uani 1 1 d . A .
N2 N 0.3325(6) 0.8987(4) 0.1763(3) 0.0336(18) Uani 1 1 d . A .
N3 N 0.5751(6) 0.9527(5) 0.2363(3) 0.0354(18) Uani 1 1 d . . .
H3 H 0.5747 0.9094 0.2485 0.043 Uiso 1 1 calc R A .
N4 N 0.8404(6) 0.6366(5) 0.1800(3) 0.0350(19) Uani 1 1 d . B .
N5 N 0.8466(6) 0.5254(5) 0.1162(3) 0.039(2) Uani 1 1 d . B .
N6 N 1.0798(5) 0.5773(5) 0.2397(3) 0.0352(18) Uani 1 1 d . . .
H6 H 1.0794 0.6200 0.2529 0.042 Uiso 1 1 calc R B .
C1 C 0.5228(8) 0.9451(7) 0.0748(4) 0.048(3) Uani 1 1 d . A .
C2 C 0.5110(9) 0.8368(6) 0.1383(4) 0.047(3) Uani 1 1 d . A .
C3 C 0.5258(7) 0.9746(6) 0.1874(4) 0.037(2) Uani 1 1 d . A .
C4 C 0.6056(7) 1.0660(6) 0.2322(4) 0.038(2) Uani 1 1 d . A .
C5 C 0.6427(8) 1.1311(7) 0.2458(5) 0.051(3) Uani 1 1 d . . .
H5 H 0.6267 1.1704 0.2223 0.062 Uiso 1 1 calc R A .
C6 C 0.7055(8) 1.1359(7) 0.2964(5) 0.053(3) Uani 1 1 d . A .
H6A H 0.7338 1.1800 0.3082 0.063 Uiso 1 1 calc R . .
C7 C 0.7279(8) 1.0781(7) 0.3300(5) 0.050(3) Uani 1 1 d . . .
H7 H 0.7716 1.0839 0.3642 0.060 Uiso 1 1 calc R A .
C8 C 0.6898(7) 1.0129(7) 0.3161(4) 0.044(3) Uani 1 1 d . A .
H8 H 0.7052 0.9735 0.3396 0.053 Uiso 1 1 calc R . .
C9 C 0.6272(7) 1.0083(6) 0.2655(4) 0.036(2) Uani 1 1 d . A .
C10 C 0.3464(9) 1.0671(6) 0.0811(5) 0.051(3) Uani 1 1 d . . .
H10 H 0.3977 1.0695 0.0605 0.061 Uiso 1 1 calc R A .
C11 C 0.2793(10) 1.1215(8) 0.0780(6) 0.065(4) Uani 1 1 d . A .
H11 H 0.2863 1.1609 0.0557 0.079 Uiso 1 1 calc R . .
C12 C 0.2032(10) 1.1203(6) 0.1062(5) 0.057(3) Uani 1 1 d . . .
H12 H 0.1580 1.1582 0.1041 0.069 Uiso 1 1 calc R A .
C13 C 0.1941(8) 1.0605(6) 0.1385(5) 0.049(3) Uani 1 1 d . A .
C14 C 0.1168(9) 1.0532(7) 0.1692(5) 0.059(3) Uani 1 1 d . . .
H14 H 0.0681 1.0887 0.1674 0.071 Uiso 1 1 calc R A .
C15 C 0.1127(9) 0.9970(8) 0.2001(5) 0.060(3) Uani 1 1 d . A .
H15 H 0.0603 0.9934 0.2199 0.072 Uiso 1 1 calc R . .
C16 C 0.1843(8) 0.9413(6) 0.2049(4) 0.044(3) Uani 1 1 d . . .
C17 C 0.1847(9) 0.8820(7) 0.2376(5) 0.055(3) Uani 1 1 d . A .
H17 H 0.1338 0.8750 0.2580 0.066 Uiso 1 1 calc R . .
C18 C 0.2586(9) 0.8342(7) 0.2400(5) 0.052(3) Uani 1 1 d . . .
H18 H 0.2607 0.7945 0.2633 0.063 Uiso 1 1 calc R A .
C19 C 0.3313(8) 0.8430(6) 0.2086(4) 0.043(2) Uani 1 1 d . A .
H19 H 0.3814 0.8084 0.2102 0.052 Uiso 1 1 calc R . .
C20 C 0.2601(7) 0.9485(6) 0.1745(4) 0.039(2) Uani 1 1 d . A .
C21 C 0.2649(7) 1.0078(6) 0.1413(4) 0.036(2) Uani 1 1 d . . .
C28 C 1.0287(9) 0.6966(8) 0.1433(5) 0.056(3) Uani 1 1 d . B .
C29 C 1.0246(8) 0.5832(7) 0.0759(5) 0.051(3) Uani 1 1 d . B .
C30 C 1.0318(7) 0.5590(5) 0.1903(4) 0.033(2) Uani 1 1 d . B .
C31 C 1.1103(7) 0.4653(6) 0.2342(4) 0.038(2) Uani 1 1 d . B .
C32 C 1.1473(8) 0.3991(6) 0.2471(5) 0.049(3) Uani 1 1 d . . .
H32 H 1.1320 0.3608 0.2226 0.059 Uiso 1 1 calc R B .
C33 C 1.2084(8) 0.3919(7) 0.2981(5) 0.053(3) Uani 1 1 d . B .
H33 H 1.2354 0.3472 0.3093 0.064 Uiso 1 1 calc R . .
C34 C 1.2306(8) 0.4488(7) 0.3331(4) 0.046(3) Uani 1 1 d . . .
H34 H 1.2733 0.4420 0.3675 0.056 Uiso 1 1 calc R B .
C35 C 1.1925(7) 0.5154(6) 0.3195(4) 0.040(2) Uani 1 1 d . B .
H35 H 1.2078 0.5541 0.3436 0.047 Uiso 1 1 calc R . .
C36 C 1.1309(7) 0.5217(6) 0.2686(4) 0.034(2) Uani 1 1 d . B .
C37 C 0.8394(8) 0.6920(6) 0.2124(4) 0.041(2) Uani 1 1 d . . .
H37 H 0.8910 0.7255 0.2147 0.050 Uiso 1 1 calc R B .
C38 C 0.7660(8) 0.7031(7) 0.2431(4) 0.048(3) Uani 1 1 d . B .
H38 H 0.7674 0.7436 0.2654 0.057 Uiso 1 1 calc R . .
C39 C 0.6917(9) 0.6547(7) 0.2406(5) 0.053(3) Uani 1 1 d . . .
H39 H 0.6407 0.6617 0.2610 0.063 Uiso 1 1 calc R B .
C40 C 0.6915(8) 0.5952(7) 0.2081(5) 0.049(3) Uani 1 1 d . B .
C41 C 0.6189(9) 0.5414(8) 0.2044(6) 0.065(4) Uani 1 1 d . . .
H41 H 0.5663 0.5462 0.2239 0.078 Uiso 1 1 calc R B .
C42 C 0.6235(9) 0.4844(8) 0.1743(6) 0.065(4) Uani 1 1 d . B .
H42 H 0.5737 0.4495 0.1729 0.078 Uiso 1 1 calc R . .
C43 C 0.7012(9) 0.4734(7) 0.1434(5) 0.053(3) Uani 1 1 d . . .
C44 C 0.7119(10) 0.4147(8) 0.1128(6) 0.068(4) Uani 1 1 d . B .
H44 H 0.6664 0.3769 0.1111 0.081 Uiso 1 1 calc R . .
C45 C 0.7880(10) 0.4112(7) 0.0850(5) 0.059(3) Uani 1 1 d . . .
H45 H 0.7969 0.3707 0.0643 0.070 Uiso 1 1 calc R B .
C46 C 0.8525(9) 0.4678(7) 0.0874(5) 0.053(3) Uani 1 1 d . B .
H46 H 0.9041 0.4649 0.0670 0.064 Uiso 1 1 calc R . .
C47 C 0.7712(7) 0.5277(6) 0.1453(4) 0.039(2) Uani 1 1 d . B .
C48 C 0.7678(7) 0.5879(5) 0.1782(4) 0.035(2) Uani 1 1 d . . .
P1 P 0.3233(8) 0.8517(6) 0.0565(4) 0.052(2) Uani 0.50 1 d PDU A 1
O4 O 0.3462(13) 0.8203(11) 0.0021(7) 0.055(4) Uani 0.50 1 d PDU A 1
C22 C 0.4157(19) 0.8520(16) -0.0275(9) 0.068(6) Uani 0.50 1 d PDU A 1
H22A H 0.4803 0.8280 -0.0176 0.082 Uiso 0.50 1 calc PR A 1
H22B H 0.4255 0.9017 -0.0165 0.082 Uiso 0.50 1 calc PR A 1
C23 C 0.380(2) 0.8480(17) -0.0891(9) 0.059(6) Uani 0.50 1 d PDU A 1
H23A H 0.4297 0.8691 -0.1076 0.088 Uiso 0.50 1 calc PR A 1
H23B H 0.3174 0.8735 -0.0992 0.088 Uiso 0.50 1 calc PR A 1
H23C H 0.3701 0.7989 -0.1002 0.088 Uiso 0.50 1 calc PR A 1
O5 O 0.2834(18) 0.7817(11) 0.0794(9) 0.079(4) Uani 0.50 1 d PDU A 1
C24 C 0.226(2) 0.7256(16) 0.0496(18) 0.097(7) Uani 0.50 1 d PDU A 1
H24A H 0.1941 0.7401 0.0122 0.116 Uiso 0.50 1 calc PR A 1
H24B H 0.1759 0.7070 0.0694 0.116 Uiso 0.50 1 calc PR A 1
C25 C 0.312(3) 0.6720(19) 0.0488(16) 0.102(9) Uani 0.50 1 d PDU A 1
H25A H 0.2855 0.6295 0.0293 0.152 Uiso 0.50 1 calc PR A 1
H25B H 0.3435 0.6601 0.0865 0.152 Uiso 0.50 1 calc PR A 1
H25C H 0.3617 0.6930 0.0300 0.152 Uiso 0.50 1 calc PR A 1
O6 O 0.2237(12) 0.8968(11) 0.0378(9) 0.077(4) Uani 0.50 1 d PDU A 1
C26 C 0.1351(19) 0.8691(15) 0.0045(13) 0.085(7) Uani 0.50 1 d PDU A 1
H26A H 0.0916 0.8490 0.0279 0.102 Uiso 0.50 1 calc PR A 1
H26B H 0.1518 0.8318 -0.0199 0.102 Uiso 0.50 1 calc PR A 1
C27 C 0.084(2) 0.9293(15) -0.0292(13) 0.078(7) Uani 0.50 1 d PDU A 1
H27A H 0.0255 0.9117 -0.0546 0.116 Uiso 0.50 1 calc PR A 1
H27B H 0.1294 0.9511 -0.0499 0.116 Uiso 0.50 1 calc PR A 1
H27C H 0.0627 0.9641 -0.0047 0.116 Uiso 0.50 1 calc PR A 1
P2 P 0.8319(9) 0.6654(7) 0.0540(5) 0.067(3) Uani 0.50 1 d PDU B 1
O10 O 0.8236(14) 0.6446(11) -0.0064(6) 0.062(4) Uani 0.50 1 d PDU B 1
C49 C 0.8938(19) 0.6693(13) -0.0385(9) 0.060(5) Uani 0.50 1 d PDU B 1
H49A H 0.9624 0.6686 -0.0171 0.072 Uiso 0.50 1 calc PR B 1
H49B H 0.8775 0.7171 -0.0527 0.072 Uiso 0.50 1 calc PR B 1
C50 C 0.879(3) 0.6148(17) -0.0846(13) 0.064(7) Uani 0.50 1 d PDU B 1
H50A H 0.9230 0.6256 -0.1101 0.096 Uiso 0.50 1 calc PR B 1
H50B H 0.8101 0.6159 -0.1041 0.096 Uiso 0.50 1 calc PR B 1
H50C H 0.8946 0.5681 -0.0689 0.096 Uiso 0.50 1 calc PR B 1
O11 O 0.7269(6) 0.6726(6) 0.0660(4) 0.073(2) Uani 0.50 1 d PDU B 1
C51 C 0.6458(10) 0.7108(10) 0.0337(7) 0.098(4) Uani 0.50 1 d PDU B 1
H51A H 0.6491 0.7091 -0.0057 0.118 Uiso 0.50 1 calc PR B 1
H51B H 0.6465 0.7603 0.0455 0.118 Uiso 0.50 1 calc PR B 1
C52 C 0.5527(13) 0.6732(11) 0.0446(9) 0.115(5) Uani 0.50 1 d PDU B 1
H52A H 0.4936 0.6964 0.0239 0.173 Uiso 0.50 1 calc PR B 1
H52B H 0.5514 0.6750 0.0838 0.173 Uiso 0.50 1 calc PR B 1
H52C H 0.5537 0.6243 0.0329 0.173 Uiso 0.50 1 calc PR B 1
O12 O 0.8405(19) 0.7516(10) 0.0406(9) 0.085(5) Uani 0.50 1 d PDU B 1
C53 C 0.843(3) 0.8074(16) 0.0815(12) 0.087(7) Uani 0.50 1 d PDU B 1
H53A H 0.8699 0.7882 0.1184 0.104 Uiso 0.50 1 calc PR B 1
H53B H 0.7754 0.8244 0.0811 0.104 Uiso 0.50 1 calc PR B 1
C54 C 0.909(3) 0.8689(18) 0.0700(17) 0.100(8) Uani 0.50 1 d PDU B 1
H54A H 0.9102 0.9047 0.0984 0.150 Uiso 0.50 1 calc PR B 1
H54B H 0.8812 0.8890 0.0341 0.150 Uiso 0.50 1 calc PR B 1
H54C H 0.9760 0.8521 0.0703 0.150 Uiso 0.50 1 calc PR B 1
P1A P 0.3315(8) 0.8716(5) 0.0472(4) 0.044(2) Uani 0.50 1 d PDU A 2
O4A O 0.3882(15) 0.8301(12) 0.0075(8) 0.068(5) Uani 0.50 1 d PDU A 2
C22A C 0.348(2) 0.8045(17) -0.0458(9) 0.077(6) Uani 0.50 1 d PDU A 2
H22C H 0.2799 0.8227 -0.0586 0.092 Uiso 0.50 1 calc PR A 2
H22D H 0.3453 0.7526 -0.0459 0.092 Uiso 0.50 1 calc PR A 2
C23A C 0.416(2) 0.8307(19) -0.0814(13) 0.076(8) Uani 0.50 1 d PDU A 2
H23D H 0.3923 0.8155 -0.1192 0.114 Uiso 0.50 1 calc PR A 2
H23E H 0.4828 0.8116 -0.0682 0.114 Uiso 0.50 1 calc PR A 2
H23F H 0.4189 0.8819 -0.0799 0.114 Uiso 0.50 1 calc PR A 2
O5A O 0.2459(12) 0.8224(9) 0.0609(8) 0.066(4) Uani 0.50 1 d PDU A 2
C24A C 0.283(3) 0.7558(11) 0.0837(13) 0.080(7) Uani 0.50 1 d PDU A 2
H24C H 0.2625 0.7486 0.1194 0.096 Uiso 0.50 1 calc PR A 2
H24D H 0.3560 0.7556 0.0899 0.096 Uiso 0.50 1 calc PR A 2
C25A C 0.242(3) 0.6963(17) 0.0442(16) 0.085(8) Uani 0.50 1 d PDU A 2
H25D H 0.2665 0.6512 0.0601 0.127 Uiso 0.50 1 calc PR A 2
H25E H 0.2630 0.7030 0.0092 0.127 Uiso 0.50 1 calc PR A 2
H25F H 0.1692 0.6966 0.0381 0.127 Uiso 0.50 1 calc PR A 2
O6A O 0.2645(13) 0.9295(9) 0.0105(7) 0.067(4) Uani 0.50 1 d PDU A 2
C26A C 0.1821(19) 0.9116(17) -0.0306(13) 0.089(7) Uani 0.50 1 d PDU A 2
H26C H 0.1533 0.8662 -0.0226 0.107 Uiso 0.50 1 calc PR A 2
H26D H 0.2005 0.9093 -0.0671 0.107 Uiso 0.50 1 calc PR A 2
C27A C 0.111(3) 0.971(2) -0.0273(18) 0.109(9) Uani 0.50 1 d PDU A 2
H27D H 0.0506 0.9646 -0.0548 0.163 Uiso 0.50 1 calc PR A 2
H27E H 0.1422 1.0158 -0.0344 0.163 Uiso 0.50 1 calc PR A 2
H27F H 0.0947 0.9727 0.0093 0.163 Uiso 0.50 1 calc PR A 2
P2A P 0.8379(8) 0.6856(5) 0.0596(4) 0.0465(19) Uani 0.50 1 d PDU B 2
O10A O 0.8440(14) 0.6888(10) -0.0022(6) 0.058(4) Uani 0.50 1 d PDU B 2
O11A O 0.7269(6) 0.6726(6) 0.0660(4) 0.073(2) Uani 0.50 1 d PDU B 2
C51A C 0.6458(10) 0.7108(10) 0.0337(7) 0.098(4) Uani 0.50 1 d PDU B 2
H51C H 0.6491 0.7091 -0.0057 0.118 Uiso 0.50 1 calc PR B 2
H51D H 0.6465 0.7603 0.0455 0.118 Uiso 0.50 1 calc PR B 2
C52A C 0.5527(13) 0.6732(11) 0.0446(9) 0.115(5) Uani 0.50 1 d PDU B 2
H52D H 0.4936 0.6969 0.0245 0.173 Uiso 0.50 1 calc PR B 2
H52E H 0.5520 0.6743 0.0839 0.173 Uiso 0.50 1 calc PR B 2
H52F H 0.5532 0.6245 0.0323 0.173 Uiso 0.50 1 calc PR B 2
C49A C 0.836(2) 0.6259(14) -0.0346(12) 0.080(7) Uani 0.50 1 d PDU B 2
H49C H 0.7658 0.6178 -0.0523 0.096 Uiso 0.50 1 calc PR B 2
H49D H 0.8591 0.5850 -0.0112 0.096 Uiso 0.50 1 calc PR B 2
C50A C 0.900(3) 0.636(2) -0.0781(14) 0.071(8) Uani 0.50 1 d PDU B 2
H50D H 0.8954 0.5938 -0.1010 0.107 Uiso 0.50 1 calc PR B 2
H50E H 0.9685 0.6435 -0.0600 0.107 Uiso 0.50 1 calc PR B 2
H50F H 0.8757 0.6764 -0.1009 0.107 Uiso 0.50 1 calc PR B 2
O12A O 0.8527(19) 0.7696(9) 0.0656(11) 0.087(5) Uani 0.50 1 d PDU B 2
C53A C 0.933(2) 0.8092(17) 0.0508(14) 0.100(7) Uani 0.50 1 d PDU B 2
H53C H 0.9133 0.8268 0.0129 0.120 Uiso 0.50 1 calc PR B 2
H53D H 0.9913 0.7781 0.0521 0.120 Uiso 0.50 1 calc PR B 2
C54A C 0.963(3) 0.8713(18) 0.0897(16) 0.101(9) Uani 0.50 1 d PDU B 2
H54D H 1.0174 0.8970 0.0787 0.152 Uiso 0.50 1 calc PR B 2
H54E H 0.9836 0.8540 0.1272 0.152 Uiso 0.50 1 calc PR B 2
H54F H 0.9058 0.9027 0.0880 0.152 Uiso 0.50 1 calc PR B 2
O1S O 0.486(2) 0.505(3) -0.003(2) 0.057(7) Uani 0.25 1 d PDU C -1
C1S C 0.352(4) 0.510(3) 0.041(3) 0.072(10) Uani 0.25 1 d PDU C -1
H1SA H 0.3266 0.4966 0.0739 0.107 Uiso 0.25 1 calc PR C -1
H1SB H 0.3060 0.4926 0.0084 0.107 Uiso 0.25 1 calc PR C -1
H1SC H 0.3567 0.5608 0.0390 0.107 Uiso 0.25 1 calc PR C -1
C2S C 0.452(4) 0.477(3) 0.043(2) 0.068(9) Uani 0.25 1 d PDU C -1
H2SA H 0.4979 0.4905 0.0775 0.082 Uiso 0.25 1 calc PR C -1
H2SB H 0.4477 0.4258 0.0409 0.082 Uiso 0.25 1 calc PR C -1
C3S C 0.586(3) 0.487(3) 0.000(2) 0.066(9) Uani 0.25 1 d PDU C -1
H3SA H 0.5920 0.4352 -0.0029 0.079 Uiso 0.25 1 calc PR C -1
H3SB H 0.6248 0.5006 0.0367 0.079 Uiso 0.25 1 calc PR C -1
C4S C 0.630(4) 0.522(3) -0.044(2) 0.058(10) Uani 0.25 1 d PDU C -1
H4SA H 0.6997 0.5094 -0.0399 0.087 Uiso 0.25 1 calc PR C -1
H4SB H 0.6230 0.5726 -0.0412 0.087 Uiso 0.25 1 calc PR C -1
H4SC H 0.5939 0.5060 -0.0799 0.087 Uiso 0.25 1 calc PR C -1

loop_
_atom_site_aniso_label
_atom_site_aniso_U_11
_atom_site_aniso_U_22
_atom_site_aniso_U_33
_atom_site_aniso_U_23
_atom_site_aniso_U_13
_atom_site_aniso_U_12
Re1 0.0303(2) 0.0576(3) 0.0234(2) -0.00443(19) 0.00716(16) 0.0014(2)
Re2 0.0318(2) 0.0549(3) 0.0287(2) 0.0038(2) 0.01125(17) 0.0059(2)
P3 0.0505(16) 0.0517(18) 0.0340(14) -0.0033(12) 0.0077(12) 0.0077(13)
P4 0.0488(15) 0.0455(16) 0.0359(14) 0.0012(12) 0.0079(11) -0.0069(13)
F1 0.053(4) 0.110(7) 0.090(6) -0.017(5) 0.006(4) 0.005(5)
F2 0.098(6) 0.068(5) 0.039(4) 0.004(3) 0.016(4) 0.009(4)
F3 0.115(7) 0.049(5) 0.081(6) -0.013(4) 0.025(5) 0.005(4)
F4 0.058(5) 0.101(7) 0.085(6) -0.002(5) 0.017(4) 0.021(4)
F5 0.080(5) 0.058(5) 0.056(4) -0.011(3) 0.022(4) -0.001(4)
F6 0.123(7) 0.112(7) 0.033(4) -0.011(4) 0.012(4) 0.007(6)
F7 0.050(4) 0.086(6) 0.080(5) 0.010(4) 0.009(4) -0.004(4)
F8 0.086(5) 0.073(5) 0.041(4) -0.007(3) 0.012(3) -0.003(4)
F9 0.070(4) 0.050(4) 0.053(4) 0.005(3) 0.009(3) -0.003(3)
F10 0.054(4) 0.080(6) 0.081(5) -0.003(4) 0.016(4) -0.017(4)
F11 0.100(6) 0.066(5) 0.037(4) 0.003(3) 0.010(4) -0.003(4)
F12 0.093(6) 0.052(5) 0.076(5) 0.009(4) 0.020(4) 0.010(4)
O1 0.047(5) 0.122(9) 0.041(4) 0.009(5) 0.020(4) -0.003(5)
O2 0.085(7) 0.090(8) 0.053(5) -0.011(5) 0.011(5) 0.023(6)
O3 0.037(4) 0.043(4) 0.035(4) 0.003(3) 0.002(3) -0.006(3)
O7 0.078(6) 0.052(6) 0.093(7) -0.006(5) 0.035(5) -0.034(5)
O8 0.050(5) 0.107(8) 0.048(5) -0.011(5) 0.028(4) 0.011(5)
O9 0.031(3) 0.055(5) 0.033(4) -0.004(3) 0.002(3) 0.003(3)
N1 0.030(4) 0.053(6) 0.032(4) -0.005(4) 0.000(3) 0.003(4)
N2 0.038(4) 0.038(5) 0.026(4) -0.001(3) 0.006(3) -0.007(4)
N3 0.033(4) 0.048(5) 0.026(4) -0.002(4) 0.007(3) -0.001(4)
N4 0.029(4) 0.049(5) 0.028(4) 0.008(4) 0.007(3) -0.002(4)
N5 0.037(4) 0.047(5) 0.028(4) -0.010(4) -0.002(3) 0.012(4)
N6 0.030(4) 0.044(5) 0.033(4) -0.008(4) 0.009(3) 0.003(4)
C1 0.037(6) 0.079(9) 0.028(5) 0.000(5) 0.003(4) 0.010(6)
C2 0.073(8) 0.031(6) 0.036(5) 0.001(4) 0.010(5) 0.028(6)
C3 0.026(4) 0.060(7) 0.027(5) -0.001(4) 0.011(4) 0.005(5)
C4 0.026(5) 0.052(7) 0.037(5) -0.006(5) 0.008(4) 0.000(4)
C5 0.045(6) 0.049(7) 0.059(7) -0.002(6) 0.006(5) -0.004(5)
C6 0.046(6) 0.048(7) 0.063(7) -0.020(6) 0.006(6) -0.006(5)
C7 0.034(5) 0.070(9) 0.042(6) -0.011(6) 0.001(5) 0.001(6)
C8 0.033(5) 0.069(8) 0.030(5) -0.004(5) 0.007(4) -0.004(5)
C9 0.027(5) 0.051(6) 0.033(5) -0.006(5) 0.012(4) 0.003(4)
C10 0.048(6) 0.051(7) 0.049(6) 0.013(5) 0.001(5) -0.010(5)
C11 0.064(8) 0.061(9) 0.065(8) 0.012(7) -0.003(7) -0.005(7)
C12 0.059(7) 0.039(7) 0.069(8) -0.006(6) 0.000(6) 0.005(6)
C13 0.042(6) 0.052(7) 0.048(6) -0.011(5) 0.000(5) 0.007(5)
C14 0.046(7) 0.064(9) 0.068(8) 0.000(7) 0.014(6) 0.015(6)
C15 0.043(6) 0.077(10) 0.067(8) -0.017(7) 0.027(6) 0.013(6)
C16 0.043(6) 0.053(7) 0.040(6) -0.004(5) 0.015(5) -0.008(5)
C17 0.046(6) 0.072(9) 0.052(7) -0.006(6) 0.025(5) -0.007(6)
C18 0.063(7) 0.057(8) 0.040(6) 0.004(5) 0.017(5) -0.011(6)
C19 0.042(6) 0.050(7) 0.039(6) -0.007(5) 0.011(5) -0.002(5)
C20 0.029(5) 0.059(7) 0.028(5) -0.014(5) 0.005(4) -0.003(5)
C21 0.033(5) 0.046(6) 0.030(5) -0.004(4) 0.005(4) -0.004(4)
C28 0.056(7) 0.077(10) 0.041(6) 0.012(6) 0.026(5) 0.020(7)
C29 0.036(6) 0.074(9) 0.043(6) 0.002(6) 0.009(5) 0.003(6)
C30 0.030(5) 0.038(6) 0.035(5) -0.003(4) 0.011(4) 0.004(4)
C31 0.028(5) 0.053(7) 0.034(5) -0.001(5) 0.007(4) 0.000(5)
C32 0.044(6) 0.052(7) 0.051(6) -0.004(5) 0.005(5) 0.002(5)
C33 0.044(6) 0.059(8) 0.054(7) 0.002(6) 0.003(5) 0.005(6)
C34 0.034(5) 0.064(8) 0.041(6) 0.018(5) 0.004(4) 0.003(5)
C35 0.036(5) 0.049(6) 0.035(5) -0.004(5) 0.009(4) -0.009(5)
C36 0.026(4) 0.047(6) 0.032(5) -0.001(4) 0.011(4) 0.002(4)
C37 0.041(6) 0.047(6) 0.037(5) -0.005(5) 0.011(4) 0.006(5)
C38 0.048(6) 0.058(7) 0.041(6) -0.004(5) 0.016(5) 0.011(6)
C39 0.053(7) 0.070(9) 0.042(6) 0.001(6) 0.025(5) 0.017(6)
C40 0.034(5) 0.072(8) 0.045(6) 0.011(6) 0.018(5) -0.001(5)
C41 0.049(7) 0.079(10) 0.076(9) -0.008(8) 0.033(7) -0.004(7)
C42 0.047(7) 0.066(9) 0.086(10) 0.014(8) 0.019(7) -0.017(6)
C43 0.051(7) 0.053(7) 0.052(7) 0.004(6) 0.005(5) 0.000(6)
C44 0.064(8) 0.066(9) 0.068(9) -0.003(7) -0.003(7) -0.004(7)
C45 0.074(9) 0.044(7) 0.052(7) -0.010(6) -0.003(6) 0.012(6)
C46 0.048(6) 0.069(9) 0.039(6) 0.001(6) -0.002(5) 0.012(6)
C47 0.032(5) 0.049(7) 0.036(5) 0.007(5) 0.002(4) 0.003(5)
C48 0.036(5) 0.041(6) 0.029(5) -0.001(4) 0.007(4) 0.010(4)
P1 0.050(4) 0.076(6) 0.031(4) -0.012(4) 0.008(3) 0.007(4)
O4 0.057(8) 0.069(9) 0.040(6) -0.019(5) 0.013(6) -0.011(6)
C22 0.082(10) 0.076(11) 0.054(7) -0.006(8) 0.029(6) -0.015(8)
C23 0.055(10) 0.071(11) 0.055(6) -0.001(8) 0.023(7) 0.003(8)
O5 0.093(9) 0.090(6) 0.053(7) 0.008(6) 0.015(6) -0.005(6)
C24 0.104(11) 0.089(8) 0.097(12) -0.001(9) 0.020(9) -0.014(6)
C25 0.114(12) 0.096(10) 0.096(13) -0.004(9) 0.022(10) -0.006(9)
O6 0.069(7) 0.077(8) 0.079(8) -0.023(6) -0.002(6) 0.015(6)
C26 0.067(7) 0.091(10) 0.088(11) -0.007(8) -0.009(7) 0.011(8)
C27 0.070(10) 0.073(10) 0.083(10) -0.009(8) -0.001(7) 0.003(8)
P2 0.070(4) 0.095(6) 0.037(4) 0.017(5) 0.017(4) 0.020(5)
O10 0.070(8) 0.074(7) 0.044(6) 0.008(6) 0.015(5) -0.010(7)
C49 0.071(10) 0.066(10) 0.050(7) -0.001(7) 0.027(7) -0.001(8)
C50 0.064(11) 0.067(11) 0.062(9) -0.009(8) 0.019(8) -0.002(9)
O11 0.071(3) 0.093(5) 0.056(4) 0.019(4) 0.019(3) 0.016(3)
C51 0.075(4) 0.114(7) 0.101(7) 0.016(6) 0.007(5) 0.025(5)
C52 0.083(4) 0.128(8) 0.129(8) -0.001(7) 0.008(6) 0.004(6)
O12 0.098(9) 0.084(6) 0.073(9) -0.005(5) 0.017(8) -0.006(7)
C53 0.091(11) 0.097(8) 0.076(10) -0.008(7) 0.027(9) 0.006(8)
C54 0.105(12) 0.089(9) 0.102(13) -0.010(9) 0.012(9) -0.006(9)
P1A 0.047(4) 0.047(4) 0.035(4) -0.009(3) 0.001(3) -0.008(3)
O4A 0.075(9) 0.076(9) 0.055(6) -0.017(6) 0.013(6) 0.005(7)
C22A 0.093(11) 0.085(11) 0.056(7) -0.020(7) 0.021(7) -0.005(8)
C23A 0.080(12) 0.088(13) 0.064(8) -0.006(9) 0.020(9) 0.008(9)
O5A 0.062(7) 0.066(6) 0.068(8) 0.001(6) 0.006(6) -0.020(6)
C24A 0.095(12) 0.070(7) 0.074(11) 0.013(6) 0.016(8) -0.014(7)
C25A 0.097(12) 0.070(8) 0.086(12) 0.000(9) 0.017(9) -0.001(9)
O6A 0.077(7) 0.059(7) 0.062(8) 0.003(5) 0.004(6) 0.002(5)
C26A 0.079(9) 0.095(11) 0.080(10) 0.008(8) -0.014(6) 0.012(7)
C27A 0.090(9) 0.111(12) 0.119(13) 0.004(10) 0.004(8) 0.021(9)
P2A 0.063(3) 0.043(4) 0.037(4) 0.013(3) 0.017(3) 0.020(3)
O10A 0.066(8) 0.068(7) 0.040(5) 0.011(5) 0.011(5) -0.001(7)
O11A 0.071(3) 0.093(5) 0.056(4) 0.019(4) 0.019(3) 0.016(3)
C51A 0.075(4) 0.114(7) 0.101(7) 0.016(6) 0.007(5) 0.025(5)
C52A 0.083(4) 0.128(8) 0.129(8) -0.001(7) 0.008(6) 0.004(6)
C49A 0.088(11) 0.093(10) 0.064(8) -0.018(7) 0.027(8) 0.001(9)
C50A 0.073(12) 0.074(12) 0.070(10) -0.006(8) 0.022(9) 0.000(9)
O12A 0.102(9) 0.059(6) 0.100(9) -0.008(6) 0.016(8) 0.007(6)
C53A 0.112(11) 0.076(9) 0.107(12) 0.009(8) 0.008(9) -0.014(8)
C54A 0.105(12) 0.091(10) 0.106(13) -0.001(9) 0.014(9) -0.014(8)
O1S 0.060(10) 0.052(11) 0.056(10) 0.005(8) 0.003(9) 0.000(9)
C1S 0.073(11) 0.073(15) 0.070(14) 0.005(10) 0.017(9) 0.000(9)
C2S 0.072(11) 0.069(14) 0.066(12) 0.003(9) 0.017(9) -0.003(9)
C3S 0.064(10) 0.068(14) 0.065(13) 0.002(9) 0.012(9) 0.003(9)
C4S 0.060(12) 0.054(14) 0.059(13) 0.002(9) 0.007(9) 0.009(9)

loop_
_atom_type_symbol
_atom_type_description
_atom_type_scat_dispersion_real
_atom_type_scat_dispersion_imag
_atom_type_scat_source
C C 0.0181 0.0091 'International Tables Vol C Tables 4.2.6.8 and 6.1.1.4'
H H 0.0000 0.0000 'International Tables Vol C Tables 4.2.6.8 and 6.1.1.4'
N N 0.0311 0.0180 'International Tables Vol C Tables 4.2.6.8 and 6.1.1.4'
O O 0.0492 0.0322 'International Tables Vol C Tables 4.2.6.8 and 6.1.1.4'
F F 0.0727 0.0534 'International Tables Vol C Tables 4.2.6.8 and 6.1.1.4'
P P 0.2955 0.4335 'International Tables Vol C Tables 4.2.6.8 and 6.1.1.4'
Re Re -5.2083 5.8923 'International Tables Vol C Tables 4.2.6.8 and 6.1.1.4'

loop_
_geom_angle_atom_site_label_1
_geom_angle_atom_site_label_2
_geom_angle_atom_site_label_3
_geom_angle
N1 Re1 P1 92.5(3)
N1 Re1 P1A 86.7(3)
N2 Re1 N1 75.4(3)
N2 Re1 P1 84.2(3)
N2 Re1 P1A 92.0(3)
C1 Re1 N1 98.9(4)
C1 Re1 N2 174.4(4)
C1 Re1 C3 90.7(4)
C1 Re1 P1 96.4(4)
C1 Re1 P1A 87.9(4)
C2 Re1 N1 172.3(4)
C2 Re1 N2 96.9(4)
C2 Re1 C1 88.7(5)
C2 Re1 C3 93.3(5)
C2 Re1 P1 87.2(5)
C2 Re1 P1A 94.1(4)
C3 Re1 N1 86.1(4)
C3 Re1 N2 88.6(3)
C3 Re1 P1 172.8(4)
C3 Re1 P1A 172.4(4)
P1A Re1 P1 11.1(3)
N4 Re2 P2 88.4(4)
N4 Re2 P2A 85.8(3)
N5 Re2 N4 75.5(3)
N5 Re2 P2 86.0(4)
N5 Re2 P2A 94.5(3)
C28 Re2 N4 98.4(4)
C28 Re2 N5 173.4(4)
C28 Re2 C30 90.8(4)
C28 Re2 P2 96.7(5)
C28 Re2 P2A 87.7(4)
C29 Re2 N4 171.3(4)
C29 Re2 N5 95.8(4)
C29 Re2 C28 90.3(5)
C29 Re2 C30 91.2(4)
C29 Re2 P2 90.6(5)
C29 Re2 P2A 94.6(4)
C30 Re2 N4 88.7(3)
C30 Re2 N5 86.4(3)
C30 Re2 P2 172.4(4)
C30 Re2 P2A 174.1(4)
P2 Re2 P2A 9.8(5)
F1 P3 F2 88.7(5)
F1 P3 F4 177.1(5)
F1 P3 F5 89.0(5)
F3 P3 F1 91.6(5)
F3 P3 F2 90.0(4)
F3 P3 F4 90.7(5)
F3 P3 F5 178.7(5)
F4 P3 F2 89.5(4)
F4 P3 F5 88.6(5)
F5 P3 F2 88.9(4)
F6 P3 F1 90.8(5)
F6 P3 F2 179.4(5)
F6 P3 F3 90.4(5)
F6 P3 F4 91.0(5)
F6 P3 F5 90.7(5)
F7 P4 F8 89.1(4)
F7 P4 F9 90.3(4)
F7 P4 F10 178.5(5)
F7 P4 F11 91.0(4)
F7 P4 F12 90.5(5)
F8 P4 F12 88.2(4)
F9 P4 F8 89.9(4)
F9 P4 F10 89.4(4)
F9 P4 F12 177.9(4)
F10 P4 F8 89.5(4)
F10 P4 F12 89.7(5)
F11 P4 F8 178.9(5)
F11 P4 F9 91.2(4)
F11 P4 F10 90.5(4)
F11 P4 F12 90.7(4)
C3 O3 C4 108.8(8)
C30 O9 C31 108.8(8)
C10 N1 Re1 127.0(8)
C10 N1 C21 118.6(10)
C21 N1 Re1 114.4(7)
C19 N2 Re1 126.5(7)
C19 N2 C20 118.7(9)
C20 N2 Re1 114.8(6)
C3 N3 H3 124.7
C3 N3 C9 110.6(9)
C9 N3 H3 124.7
C37 N4 Re2 127.4(7)
C37 N4 C48 118.0(8)
C48 N4 Re2 114.6(6)
C46 N5 Re2 128.0(8)
C46 N5 C47 116.3(10)
C47 N5 Re2 115.7(7)
C30 N6 H6 123.6
C30 N6 C36 112.9(9)
C36 N6 H6 123.6
O1 C1 Re1 178.2(9)
O2 C2 Re1 177.1(12)
O3 C3 Re1 122.2(7)
N3 C3 Re1 130.6(8)
N3 C3 O3 107.2(8)
C5 C4 O3 128.2(10)
C5 C4 C9 123.8(10)
C9 C4 O3 108.0(9)
C4 C5 H5 122.5
C4 C5 C6 115.1(11)
C6 C5 H5 122.5
C5 C6 H6A 119.2
C7 C6 C5 121.6(11)
C7 C6 H6A 119.2
C6 C7 H7 118.5
C8 C7 C6 122.9(10)
C8 C7 H7 118.5
C7 C8 H8 122.3
C7 C8 C9 115.3(11)
C9 C8 H8 122.3
C4 C9 N3 105.4(8)
C4 C9 C8 121.3(10)
C8 C9 N3 133.3(11)
N1 C10 H10 119.4
N1 C10 C11 121.2(12)
C11 C10 H10 119.4
C10 C11 H11 119.1
C12 C11 C10 121.8(13)
C12 C11 H11 119.1
C11 C12 H12 121.2
C11 C12 C13 117.7(12)
C13 C12 H12 121.2
C12 C13 C14 122.6(11)
C21 C13 C12 118.3(11)
C21 C13 C14 119.1(11)
C13 C14 H14 119.7
C15 C14 C13 120.5(12)
C15 C14 H14 119.7
C14 C15 H15 118.7
C14 C15 C16 122.6(11)
C16 C15 H15 118.7
C17 C16 C15 125.1(11)
C17 C16 C20 118.2(11)
C20 C16 C15 116.7(11)
C16 C17 H17 120.3
C18 C17 C16 119.4(10)
C18 C17 H17 120.3
C17 C18 H18 119.8
C17 C18 C19 120.3(11)
C19 C18 H18 119.8
N2 C19 C18 121.8(11)
N2 C19 H19 119.1
C18 C19 H19 119.1
N2 C20 C16 121.5(10)
N2 C20 C21 117.4(9)
C16 C20 C21 121.1(10)
N1 C21 C13 122.3(10)
N1 C21 C20 117.8(9)
C13 C21 C20 119.9(10)
O7 C28 Re2 177.4(12)
O8 C29 Re2 179.3(12)
O9 C30 Re2 121.7(6)
N6 C30 Re2 133.0(8)
N6 C30 O9 105.3(8)
C32 C31 O9 128.2(10)
C36 C31 O9 108.3(9)
C36 C31 C32 123.5(10)
C31 C32 H32 122.0
C31 C32 C33 115.9(11)
C33 C32 H32 122.0
C32 C33 H33 119.5
C32 C33 C34 121.1(12)
C34 C33 H33 119.5
C33 C34 H34 118.8
C33 C34 C35 122.3(10)
C35 C34 H34 118.8
C34 C35 H35 122.1
C36 C35 C34 115.9(10)
C36 C35 H35 122.1
C31 C36 N6 104.7(8)
C31 C36 C35 121.3(10)
C35 C36 N6 134.1(10)
N4 C37 H37 118.5
N4 C37 C38 123.1(11)
C38 C37 H37 118.5
C37 C38 H38 120.5
C39 C38 C37 119.0(11)
C39 C38 H38 120.5
C38 C39 H39 120.2
C38 C39 C40 119.6(10)
C40 C39 H39 120.2
C39 C40 C41 123.3(10)
C39 C40 C48 118.0(11)
C48 C40 C41 118.7(12)
C40 C41 H41 119.4
C42 C41 C40 121.3(11)
C42 C41 H41 119.4
C41 C42 H42 118.7
C41 C42 C43 122.5(12)
C43 C42 H42 118.7
C44 C43 C42 125.4(13)
C44 C43 C47 118.1(12)
C47 C43 C42 116.5(12)
C43 C44 H44 120.2
C45 C44 C43 119.6(13)
C45 C44 H44 120.2
C44 C45 H45 120.5
C44 C45 C46 119.0(12)
C46 C45 H45 120.5
N5 C46 C45 124.3(12)
N5 C46 H46 117.9
C45 C46 H46 117.9
N5 C47 C43 122.6(10)
N5 C47 C48 116.2(9)
C43 C47 C48 121.1(10)
N4 C48 C40 122.3(10)
N4 C48 C47 117.9(9)
C40 C48 C47 119.8(10)
O4 P1 Re1 125.4(9)
O4 P1 O5 97.3(13)
O4 P1 O6 104.9(12)
O5 P1 Re1 115.3(10)
O5 P1 O6 102.7(15)
O6 P1 Re1 108.7(8)
C22 O4 P1 122.7(16)
O4 C22 H22A 109.2
O4 C22 H22B 109.2
O4 C22 C23 112(2)
H22A C22 H22B 107.9
C23 C22 H22A 109.2
C23 C22 H22B 109.2
C22 C23 H23A 109.5
C22 C23 H23B 109.5
C22 C23 H23C 109.5
H23A C23 H23B 109.5
H23A C23 H23C 109.5
H23B C23 H23C 109.5
C24 O5 P1 129(2)
O5 C24 H24A 112.0
O5 C24 H24B 112.0
O5 C24 C25 99(3)
H24A C24 H24B 109.7
C25 C24 H24A 112.0
C25 C24 H24B 112.0
C24 C25 H25A 109.5
C24 C25 H25B 109.5
C24 C25 H25C 109.5
H25A C25 H25B 109.5
H25A C25 H25C 109.5
H25B C25 H25C 109.5
C26 O6 P1 123.4(17)
O6 C26 H26A 110.3
O6 C26 H26B 110.3
O6 C26 C27 107(2)
H26A C26 H26B 108.6
C27 C26 H26A 110.3
C27 C26 H26B 110.3
C26 C27 H27A 109.5
C26 C27 H27B 109.5
C26 C27 H27C 109.5
H27A C27 H27B 109.5
H27A C27 H27C 109.5
H27B C27 H27C 109.5
O10 P2 Re2 123.7(10)
O10 P2 O12 93.1(12)
O11 P2 Re2 113.5(7)
O11 P2 O10 108.4(11)
O11 P2 O12 93.2(11)
O12 P2 Re2 119.5(11)
C49 O10 P2 121.5(16)
O10 C49 H49A 111.6
O10 C49 H49B 111.6
O10 C49 C50 101(2)
H49A C49 H49B 109.4
C50 C49 H49A 111.6
C50 C49 H49B 111.6
C49 C50 H50A 109.5
C49 C50 H50B 109.5
C49 C50 H50C 109.5
H50A C50 H50B 109.5
H50A C50 H50C 109.5
H50B C50 H50C 109.5
C51 O11 P2 126.5(10)
O11 C51 H51A 110.9
O11 C51 H51B 110.9
O11 C51 C52 104.4(13)
H51A C51 H51B 108.9
C52 C51 H51A 110.9
C52 C51 H51B 110.9
C51 C52 H52A 109.5
C51 C52 H52B 109.5
C51 C52 H52C 109.5
H52A C52 H52B 109.5
H52A C52 H52C 109.5
H52B C52 H52C 109.5
C53 O12 P2 124(2)
O12 C53 H53A 109.3
O12 C53 H53B 109.3
O12 C53 C54 111(2)
H53A C53 H53B 108.0
C54 C53 H53A 109.3
C54 C53 H53B 109.3
C53 C54 H54A 109.5
C53 C54 H54B 109.5
C53 C54 H54C 109.5
H54A C54 H54B 109.5
H54A C54 H54C 109.5
H54B C54 H54C 109.5
O4A P1A Re1 112.9(9)
O4A P1A O5A 108.1(12)
O4A P1A O6A 106.7(12)
O5A P1A Re1 115.6(8)
O5A P1A O6A 99.2(11)
O6A P1A Re1 113.2(8)
C22A O4A P1A 127.0(19)
O4A C22A H22C 110.8
O4A C22A H22D 110.8
O4A C22A C23A 105(2)
H22C C22A H22D 108.9
C23A C22A H22C 110.8
C23A C22A H22D 110.8
C22A C23A H23D 109.5
C22A C23A H23E 109.5
C22A C23A H23F 109.5
H23D C23A H23E 109.5
H23D C23A H23F 109.5
H23E C23A H23F 109.5
C24A O5A P1A 112.6(16)
O5A C24A H24C 109.7
O5A C24A H24D 109.7
O5A C24A C25A 110(3)
H24C C24A H24D 108.2
C25A C24A H24C 109.7
C25A C24A H24D 109.7
C24A C25A H25D 109.5
C24A C25A H25E 109.5
C24A C25A H25F 109.5
H25D C25A H25E 109.5
H25D C25A H25F 109.5
H25E C25A H25F 109.5
C26A O6A P1A 122.5(18)
O6A C26A H26C 111.3
O6A C26A H26D 111.3
O6A C26A C27A 102(2)
H26C C26A H26D 109.2
C27A C26A H26C 111.3
C27A C26A H26D 111.3
C26A C27A H27D 109.5
C26A C27A H27E 109.5
C26A C27A H27F 109.5
H27D C27A H27E 109.5
H27D C27A H27F 109.5
H27E C27A H27F 109.5
O10A P2A Re2 124.0(9)
O10A P2A O12A 91.2(13)
O12A P2A Re2 116.3(11)
C49A O10A P2A 120.5(17)
O10A C49A H49C 110.2
O10A C49A H49D 110.2
O10A C49A C50A 107(2)
H49C C49A H49D 108.5
C50A C49A H49C 110.2
C50A C49A H49D 110.2
C49A C50A H50D 109.5
C49A C50A H50E 109.5
C49A C50A H50F 109.5
H50D C50A H50E 109.5
H50D C50A H50F 109.5
H50E C50A H50F 109.5
C53A O12A P2A 126(2)
O12A C53A H53C 109.3
O12A C53A H53D 109.3
O12A C53A C54A 112(3)
H53C C53A H53D 108.0
C54A C53A H53C 109.3
C54A C53A H53D 109.3
C53A C54A H54D 109.5
C53A C54A H54E 109.5
C53A C54A H54F 109.5
H54D C54A H54E 109.5
H54D C54A H54F 109.5
H54E C54A H54F 109.5
C2S O1S C3S 109(3)
H1SA C1S H1SB 109.5
H1SA C1S H1SC 109.5
H1SB C1S H1SC 109.5
C2S C1S H1SA 109.5
C2S C1S H1SB 109.5
C2S C1S H1SC 109.5
O1S C2S C1S 105(4)
O1S C2S H2SA 110.8
O1S C2S H2SB 110.8
C1S C2S H2SA 110.8
C1S C2S H2SB 110.8
H2SA C2S H2SB 108.9
O1S C3S H3SA 109.4
O1S C3S H3SB 109.4
O1S C3S C4S 111(4)
H3SA C3S H3SB 108.0
C4S C3S H3SA 109.4
C4S C3S H3SB 109.4
C3S C4S H4SA 109.5
C3S C4S H4SB 109.5
C3S C4S H4SC 109.5
H4SA C4S H4SB 109.5
H4SA C4S H4SC 109.5
H4SB C4S H4SC 109.5

loop_
_geom_bond_atom_site_label_1
_geom_bond_atom_site_label_2
_geom_bond_distance
Re1 N1 2.197(9)
Re1 N2 2.184(8)
Re1 C1 1.890(11)
Re1 C2 1.864(10)
Re1 C3 2.105(10)
Re1 P1 2.419(10)
Re1 P1A 2.331(10)
Re2 N4 2.184(8)
Re2 N5 2.164(9)
Re2 C28 1.939(16)
Re2 C29 1.913(11)
Re2 C30 2.093(10)
Re2 P2 2.344(11)
Re2 P2A 2.407(10)
P3 F1 1.580(8)
P3 F2 1.611(7)
P3 F3 1.578(8)
P3 F4 1.586(8)
P3 F5 1.608(8)
P3 F6 1.574(8)
P4 F7 1.577(7)
P4 F8 1.620(7)
P4 F9 1.578(7)
P4 F10 1.597(7)
P4 F11 1.578(7)
P4 F12 1.620(8)
O1 C1 1.170(13)
O2 C2 1.177(13)
O3 C3 1.366(13)
O3 C4 1.392(11)
O7 C28 1.138(16)
O8 C29 1.157(13)
O9 C30 1.390(12)
O9 C31 1.390(12)
N1 C10 1.339(14)
N1 C21 1.368(12)
N2 C19 1.335(13)
N2 C20 1.372(13)
N3 H3 0.8800
N3 C3 1.343(12)
N3 C9 1.403(13)
N4 C37 1.331(13)
N4 C48 1.360(13)
N5 C46 1.324(15)
N5 C47 1.374(13)
N6 H6 0.8800
N6 C30 1.327(12)
N6 C36 1.395(13)
C4 C5 1.361(15)
C4 C9 1.377(15)
C5 H5 0.9500
C5 C6 1.387(16)
C6 H6A 0.9500
C6 C7 1.384(17)
C7 H7 0.9500
C7 C8 1.370(17)
C8 H8 0.9500
C8 C9 1.385(14)
C10 H10 0.9500
C10 C11 1.383(18)
C11 H11 0.9500
C11 C12 1.367(19)
C12 H12 0.9500
C12 C13 1.415(17)
C13 C14 1.431(17)
C13 C21 1.393(15)
C14 H14 0.9500
C14 C15 1.327(18)
C15 H15 0.9500
C15 C16 1.440(16)
C16 C17 1.394(17)
C16 C20 1.407(14)
C17 H17 0.9500
C17 C18 1.359(17)
C18 H18 0.9500
C18 C19 1.392(15)
C19 H19 0.9500
C20 C21 1.411(15)
C31 C32 1.378(16)
C31 C36 1.369(14)
C32 H32 0.9500
C32 C33 1.387(16)
C33 H33 0.9500
C33 C34 1.389(17)
C34 H34 0.9500
C34 C35 1.393(16)
C35 H35 0.9500
C35 C36 1.387(13)
C37 H37 0.9500
C37 C38 1.395(14)
C38 H38 0.9500
C38 C39 1.370(17)
C39 H39 0.9500
C39 C40 1.394(17)
C40 C41 1.425(17)
C40 C48 1.406(13)
C41 H41 0.9500
C41 C42 1.330(19)
C42 H42 0.9500
C42 C43 1.447(17)
C43 C44 1.378(18)
C43 C47 1.411(16)
C44 H44 0.9500
C44 C45 1.364(19)
C45 H45 0.9500
C45 C46 1.393(18)
C46 H46 0.9500
C47 C48 1.418(14)
P1 O4 1.567(14)
P1 O5 1.592(17)
P1 O6 1.610(15)
O4 C22 1.447(17)
C22 H22A 0.9900
C22 H22B 0.9900
C22 C23 1.517(18)
C23 H23A 0.9800
C23 H23B 0.9800
C23 H23C 0.9800
O5 C24 1.445(19)
C24 H24A 0.9900
C24 H24B 0.9900
C24 C25 1.57(2)
C25 H25A 0.9800
C25 H25B 0.9800
C25 H25C 0.9800
O6 C26 1.438(18)
C26 H26A 0.9900
C26 H26B 0.9900
C26 C27 1.516(19)
C27 H27A 0.9800
C27 H27B 0.9800
C27 H27C 0.9800
P2 O10 1.538(15)
P2 O11 1.537(14)
P2 O12 1.687(17)
O10 C49 1.445(17)
C49 H49A 0.9900
C49 H49B 0.9900
C49 C50 1.533(18)
C50 H50A 0.9800
C50 H50B 0.9800
C50 H50C 0.9800
O11 C51 1.442(11)
C51 H51A 0.9900
C51 H51B 0.9900
C51 C52 1.537(13)
C52 H52A 0.9800
C52 H52B 0.9800
C52 H52C 0.9800
O12 C53 1.469(18)
C53 H53A 0.9900
C53 H53B 0.9900
C53 C54 1.537(19)
C54 H54A 0.9800
C54 H54B 0.9800
C54 H54C 0.9800
P1A O4A 1.584(15)
P1A O5A 1.594(14)
P1A O6A 1.606(15)
O4A C22A 1.422(18)
C22A H22C 0.9900
C22A H22D 0.9900
C22A C23A 1.500(19)
C23A H23D 0.9800
C23A H23E 0.9800
C23A H23F 0.9800
O5A C24A 1.444(18)
C24A H24C 0.9900
C24A H24D 0.9900
C24A C25A 1.538(19)
C25A H25D 0.9800
C25A H25E 0.9800
C25A H25F 0.9800
O6A C26A 1.415(18)
C26A H26C 0.9900
C26A H26D 0.9900
C26A C27A 1.515(19)
C27A H27D 0.9800
C27A H27E 0.9800
C27A H27F 0.9800
P2A O10A 1.556(14)
P2A O12A 1.621(16)
O10A C49A 1.439(18)
C49A H49C 0.9900
C49A H49D 0.9900
C49A C50A 1.530(19)
C50A H50D 0.9800
C50A H50E 0.9800
C50A H50F 0.9800
O12A C53A 1.447(19)
C53A H53C 0.9900
C53A H53D 0.9900
C53A C54A 1.534(19)
C54A H54D 0.9800
C54A H54E 0.9800
C54A H54F 0.9800
O1S C2S 1.42(2)
O1S C3S 1.42(2)
C1S H1SA 0.9800
C1S H1SB 0.9800
C1S H1SC 0.9800
C1S C2S 1.51(2)
C2S H2SA 0.9900
C2S H2SB 0.9900
C3S H3SA 0.9900
C3S H3SB 0.9900
C3S C4S 1.51(2)
C4S H4SA 0.9800
C4S H4SB 0.9800
C4S H4SC 0.9800
